data_4032827
loop_
_publ_author_name
'Shokri, Siamak'
'Li, Jingbai'
'Manna, Manoj K.'
'Wiederrecht, Gary P.'
'Gosztola, David J.'
'Ugrinov, Angel'
'Jockusch, Steffen'
'Rogachev, Andrey Yu'
'Ayitou, A Jean-Luc'

_publ_section_title
;
 A Naphtho-p-quinodimethane Exhibiting Baird's (Anti)Aromaticity, Broken
 Symmetry, and Attractive Photoluminescence.
;
_journal_issue 19
_journal_name_full 'The Journal of organic chemistry'
_journal_page_first 10167
_journal_page_last 10173
_journal_paper_doi 10.1021/acs.joc.7b01647
_journal_volume 82
_journal_year 2017
_chemical_formula_moiety 'C24 H28 N2 S2'
_chemical_formula_sum 'C24 H28 N2 S2'
_chemical_formula_weight 408.60
_space_group_crystal_system monoclinic
_space_group_IT_number 14
_space_group_name_Hall '-P 2ybc'
_space_group_name_H-M_alt 'P 1 21/c 1'
_symmetry_space_group_name_Hall '-P 2ybc'
_symmetry_space_group_name_H-M 'P 1 21/c 1'
_atom_sites_solution_hydrogens geom
_atom_sites_solution_primary dual
_audit_creation_date 2017-02-10
_audit_creation_method
;
Olex2 1.2
(compiled 2017.01.04 svn.r3372 for OlexSys, GUI svn.r5292)
;
_cell_angle_alpha 90
_cell_angle_beta 101.1030(10)
_cell_angle_gamma 90
_cell_formula_units_Z 4
_cell_length_a 14.7063(4)
_cell_length_b 10.0708(3)
_cell_length_c 14.2801(4)
_cell_measurement_reflns_used 9921
_cell_measurement_temperature 110(2)
_cell_measurement_theta_max 66.72
_cell_measurement_theta_min 4.391
_cell_volume 2075.36(10)
_computing_cell_refinement 'SAINT v8.34A (Bruker, 2013)'
_computing_data_reduction 'SAINT v8.34A (Bruker, 2013)'
_computing_molecular_graphics 'Olex2 (Dolomanov et al., 2009)'
_computing_publication_material 'Olex2 (Dolomanov et al., 2009)'
_computing_structure_refinement 'ShelXL (Sheldrick, 2015)'
_computing_structure_solution 'ShelXT (Sheldrick, 2015)'
_diffrn_ambient_temperature 110.0
_diffrn_measured_fraction_theta_full 0.998
_diffrn_measured_fraction_theta_max 0.998
_diffrn_measurement_device_type 'Bruker APEX-II CCD'
_diffrn_measurement_method '\f and \w scans'
_diffrn_radiation_type CuK\a
_diffrn_radiation_wavelength 1.54178
_diffrn_reflns_av_R_equivalents 0.0321
_diffrn_reflns_av_unetI/netI 0.0217
_diffrn_reflns_Laue_measured_fraction_full 0.998
_diffrn_reflns_Laue_measured_fraction_max 0.998
_diffrn_reflns_limit_h_max 17
_diffrn_reflns_limit_h_min -17
_diffrn_reflns_limit_k_max 11
_diffrn_reflns_limit_k_min -11
_diffrn_reflns_limit_l_max 16
_diffrn_reflns_limit_l_min -17
_diffrn_reflns_number 23120
_diffrn_reflns_point_group_measured_fraction_full 0.998
_diffrn_reflns_point_group_measured_fraction_max 0.998
_diffrn_reflns_theta_full 66.731
_diffrn_reflns_theta_max 66.731
_diffrn_reflns_theta_min 3.062
_diffrn_standards_number 0
_exptl_absorpt_coefficient_mu 2.402
_exptl_absorpt_correction_T_max 0.7528
_exptl_absorpt_correction_T_min 0.5889
_exptl_absorpt_correction_type multi-scan
_exptl_absorpt_process_details
'SADABS-2014/2 (Bruker,2014/2) was used for absorption correction. wR2(int) was 0.0829 before and 0.0481 after correction. The Ratio of minimum to maximum transmission is 0.7823. The \l/2 correction factor is 0.00150.'
_exptl_crystal_colour 'clear dark red'
_exptl_crystal_colour_lustre clear
_exptl_crystal_colour_modifier dark
_exptl_crystal_colour_primary red
_exptl_crystal_density_diffrn 1.308
_exptl_crystal_description plate
_exptl_crystal_F_000 872
_exptl_crystal_size_max 0.312
_exptl_crystal_size_mid 0.125
_exptl_crystal_size_min 0.069
_refine_diff_density_max 0.308
_refine_diff_density_min -0.244
_refine_diff_density_rms 0.049
_refine_ls_extinction_coef 0.00093(14)
_refine_ls_extinction_expression Fc^*^=kFc[1+0.001xFc^2^\l^3^/sin(2\q)]^-1/4^
_refine_ls_extinction_method 'SHELXL-2016/4 (Sheldrick 2016)'
_refine_ls_goodness_of_fit_ref 1.067
_refine_ls_hydrogen_treatment constr
_refine_ls_matrix_type full
_refine_ls_number_parameters 258
_refine_ls_number_reflns 3655
_refine_ls_number_restraints 0
_refine_ls_restrained_S_all 1.067
_refine_ls_R_factor_all 0.0361
_refine_ls_R_factor_gt 0.0331
_refine_ls_shift/su_max 0.001
_refine_ls_shift/su_mean 0.000
_refine_ls_structure_factor_coef Fsqd
_refine_ls_weighting_details 'w=1/[\s^2^(Fo^2^)+(0.0384P)^2^+1.6269P] where P=(Fo^2^+2Fc^2^)/3'
_refine_ls_weighting_scheme calc
_refine_ls_wR_factor_gt 0.0864
_refine_ls_wR_factor_ref 0.0888
_reflns_Friedel_coverage 0.000
_reflns_number_gt 3374
_reflns_number_total 3655
_reflns_threshold_expression 'I > 2\s(I)'
_cod_data_source_file jo7b01647_si_002.cif
_cod_data_source_block aja01
_cod_depositor_comments 'Adding full bibliography for 4032827--4032828.cif.'
_cod_database_code 4032827
_shelx_shelxl_version_number 2016/4
_shelx_space_group_comment
;
The symmetry employed for this shelxl refinement is uniquely defined
by the following loop, which should always be used as a source of
symmetry information in preference to the above space-group names.
They are only intended as comments.
;
_olex2_refinement_description
;
1. Fixed Uiso
 At 1.2 times of:
  All C(H) groups, All C(H,H) groups
 At 1.5 times of:
  All C(H,H,H) groups
2.a Ternary CH refined with riding coordinates:
 C00G(H00G), C00I(H00I)
2.b Secondary CH2 refined with riding coordinates:
 C00K(H00B,H00C), C00M(H00H,H00K), C00N(H00L,H00M), C00P(H00Q,H00R)
2.c Aromatic/amide H refined with riding coordinates:
 C008(H008), C00A(H00A), C00D(H00D), C00E(H00E), C00F(H00F), C00J(H00J)
2.d Idealised Me refined as rotating group:
 C00O(H00N,H00O,H00P), C00Q(H00S,H00T,H00U), C00R(H00V,H00W,H00X), C00S(H00Y,H,
 HA)
;
_olex2_submission_special_instructions 'No special instructions were received'

loop_
_space_group_symop_operation_xyz
'x, y, z'
'-x, y+1/2, -z+1/2'
'-x, -y, -z'
'x, -y-1/2, z-1/2'

loop_
_atom_site_label
_atom_site_type_symbol
_atom_site_fract_x
_atom_site_fract_y
_atom_site_fract_z
_atom_site_U_iso_or_equiv
_atom_site_adp_type
_atom_site_occupancy
_atom_site_site_symmetry_order
_atom_site_calc_flag
_atom_site_refinement_flags_posn
S001 S 0.57423(3) 0.82986(4) 0.38267(3) 0.02122(13) Uani 1 1 d .
S002 S 0.94805(3) 0.31579(4) 0.53427(3) 0.02062(13) Uani 1 1 d .
N003 N 0.90358(9) 0.24107(13) 0.35009(9) 0.0150(3) Uani 1 1 d .
N004 N 0.58848(9) 0.75162(13) 0.20624(9) 0.0155(3) Uani 1 1 d .
C005 C 0.77843(11) 0.44531(16) 0.29461(11) 0.0144(3) Uani 1 1 d .
C006 C 0.68801(11) 0.63590(16) 0.33266(11) 0.0147(3) Uani 1 1 d .
C007 C 0.79840(11) 0.35263(16) 0.22549(11) 0.0148(3) Uani 1 1 d .
C008 C 0.85975(11) 0.25402(16) 0.25669(11) 0.0157(3) Uani 1 1 d .
H008 H 0.872944 0.190986 0.211642 0.019 Uiso 1 1 calc R
C009 C 0.67071(11) 0.56041(16) 0.16668(11) 0.0158(3) Uani 1 1 d .
C00A C 0.73459(11) 0.62358(16) 0.42904(11) 0.0167(3) Uani 1 1 d .
H00A H 0.719561 0.682757 0.475591 0.020 Uiso 1 1 calc R
C00B C 0.82313(11) 0.43447(16) 0.39020(11) 0.0150(3) Uani 1 1 d .
C00C C 0.71207(11) 0.54737(16) 0.26548(11) 0.0143(3) Uani 1 1 d .
C00D C 0.80065(11) 0.52826(16) 0.45624(11) 0.0165(3) Uani 1 1 d .
H00D H 0.832183 0.524807 0.520838 0.020 Uiso 1 1 calc R
C00E C 0.61267(11) 0.66548(16) 0.14119(11) 0.0166(3) Uani 1 1 d .
H00E H 0.587997 0.679406 0.075403 0.020 Uiso 1 1 calc R
C00F C 0.75352(11) 0.36661(17) 0.12648(11) 0.0179(4) Uani 1 1 d .
H00F H 0.766746 0.304805 0.080656 0.021 Uiso 1 1 calc R
C00G C 0.52927(11) 0.86697(16) 0.16615(11) 0.0162(3) Uani 1 1 d .
H00G H 0.515066 0.919224 0.221122 0.019 Uiso 1 1 calc R
C00H C 0.89036(11) 0.32906(16) 0.42083(11) 0.0156(3) Uani 1 1 d .
C00I C 0.96591(11) 0.12260(16) 0.37230(12) 0.0174(4) Uani 1 1 d .
H00I H 0.995050 0.126927 0.441539 0.021 Uiso 1 1 calc R
C00J C 0.69328(12) 0.46612(17) 0.09853(11) 0.0182(4) Uani 1 1 d .
H00J H 0.665239 0.474394 0.033062 0.022 Uiso 1 1 calc R
C00K C 0.58290(12) 0.95780(17) 0.11021(12) 0.0191(4) Uani 1 1 d .
H00B H 0.588106 0.913213 0.049677 0.023 Uiso 1 1 calc R
H00C H 0.546793 1.040343 0.093758 0.023 Uiso 1 1 calc R
C00L C 0.61814(11) 0.73740(16) 0.30362(11) 0.0160(3) Uani 1 1 d .
C00M C 0.90946(12) -0.00536(17) 0.35627(12) 0.0218(4) Uani 1 1 d .
H00H H 0.878665 -0.010119 0.288302 0.026 Uiso 1 1 calc R
H00K H 0.952292 -0.081867 0.369438 0.026 Uiso 1 1 calc R
C00N C 1.04383(12) 0.12584(18) 0.31543(12) 0.0213(4) Uani 1 1 d .
H00L H 1.081864 0.044605 0.329777 0.026 Uiso 1 1 calc R
H00M H 1.016323 0.124938 0.246463 0.026 Uiso 1 1 calc R
C00O C 0.67967(12) 0.99486(18) 0.16268(13) 0.0236(4) Uani 1 1 d .
H00N H 0.705762 1.062499 0.126156 0.035 Uiso 1 1 calc GR
H00O H 0.719316 0.915860 0.169794 0.035 Uiso 1 1 calc GR
H00P H 0.676250 1.030076 0.225882 0.035 Uiso 1 1 calc GR
C00P C 0.43727(12) 0.82062(17) 0.10655(12) 0.0204(4) Uani 1 1 d .
H00Q H 0.397190 0.898923 0.087820 0.024 Uiso 1 1 calc R
H00R H 0.449070 0.778368 0.047440 0.024 Uiso 1 1 calc R
C00Q C 0.38612(13) 0.72254(19) 0.15899(15) 0.0278(4) Uani 1 1 d .
H00S H 0.322923 0.710032 0.122939 0.042 Uiso 1 1 calc GR
H00T H 0.383758 0.757249 0.222586 0.042 Uiso 1 1 calc GR
H00U H 0.418769 0.637210 0.165182 0.042 Uiso 1 1 calc GR
C00R C 0.83616(13) -0.01801(19) 0.41778(14) 0.0282(4) Uani 1 1 d .
H00V H 0.789876 0.052354 0.400910 0.042 Uiso 1 1 calc GR
H00W H 0.865503 -0.009695 0.485214 0.042 Uiso 1 1 calc GR
H00X H 0.805893 -0.104840 0.406850 0.042 Uiso 1 1 calc GR
C00S C 1.10622(13) 0.2465(2) 0.33695(15) 0.0308(4) Uani 1 1 d .
H00Y H 1.152719 0.245239 0.296167 0.046 Uiso 1 1 calc GR
H H 1.137347 0.244632 0.404103 0.046 Uiso 1 1 calc GR
HA H 1.068874 0.327429 0.324483 0.046 Uiso 1 1 calc GR

loop_
_atom_site_aniso_label
_atom_site_aniso_U_11
_atom_site_aniso_U_22
_atom_site_aniso_U_33
_atom_site_aniso_U_23
_atom_site_aniso_U_13
_atom_site_aniso_U_12
S001 0.0274(2) 0.0217(2) 0.0148(2) -0.00042(15) 0.00486(16) 0.00880(17)
S002 0.0240(2) 0.0222(2) 0.0139(2) 0.00106(15) -0.00074(16) 0.00628(17)
N003 0.0146(7) 0.0153(7) 0.0150(7) 0.0016(5) 0.0024(5) 0.0020(5)
N004 0.0166(7) 0.0152(7) 0.0147(7) 0.0017(5) 0.0028(5) 0.0024(5)
C005 0.0150(8) 0.0142(8) 0.0144(8) 0.0008(6) 0.0043(6) -0.0023(6)
C006 0.0159(8) 0.0133(8) 0.0152(8) 0.0009(6) 0.0041(6) -0.0016(6)
C007 0.0146(8) 0.0148(8) 0.0156(8) 0.0006(6) 0.0039(6) -0.0010(6)
C008 0.0168(8) 0.0162(8) 0.0143(8) -0.0006(6) 0.0038(6) -0.0008(6)
C009 0.0156(8) 0.0180(8) 0.0140(8) 0.0016(6) 0.0031(6) -0.0001(7)
C00A 0.0202(8) 0.0166(8) 0.0137(8) -0.0015(6) 0.0047(6) -0.0005(7)
C00B 0.0139(8) 0.0155(8) 0.0157(8) 0.0018(6) 0.0030(6) -0.0009(6)
C00C 0.0142(8) 0.0140(8) 0.0152(8) 0.0016(6) 0.0037(6) -0.0014(6)
C00D 0.0176(8) 0.0177(8) 0.0136(8) 0.0010(6) 0.0013(6) 0.0001(7)
C00E 0.0181(8) 0.0186(8) 0.0130(8) 0.0002(6) 0.0028(6) 0.0019(7)
C00F 0.0204(9) 0.0195(9) 0.0139(8) -0.0017(6) 0.0041(6) 0.0015(7)
C00G 0.0172(8) 0.0147(8) 0.0163(8) 0.0028(6) 0.0024(6) 0.0053(7)
C00H 0.0153(8) 0.0158(8) 0.0160(8) 0.0011(6) 0.0035(6) -0.0010(6)
C00I 0.0181(8) 0.0161(8) 0.0171(8) 0.0016(6) 0.0014(6) 0.0055(7)
C00J 0.0213(9) 0.0202(9) 0.0125(8) 0.0004(6) 0.0015(6) 0.0026(7)
C00K 0.0216(9) 0.0177(9) 0.0175(8) 0.0035(6) 0.0026(6) 0.0016(7)
C00L 0.0166(8) 0.0161(8) 0.0155(8) 0.0007(6) 0.0034(6) -0.0009(6)
C00M 0.0239(9) 0.0165(9) 0.0237(9) 0.0021(7) 0.0010(7) 0.0032(7)
C00N 0.0181(9) 0.0241(9) 0.0218(9) 0.0019(7) 0.0038(7) 0.0062(7)
C00O 0.0221(9) 0.0234(9) 0.0255(9) -0.0017(7) 0.0049(7) -0.0017(7)
C00P 0.0165(9) 0.0205(9) 0.0233(9) 0.0009(7) 0.0019(7) 0.0032(7)
C00Q 0.0202(9) 0.0221(10) 0.0418(11) 0.0016(8) 0.0074(8) 0.0001(8)
C00R 0.0236(10) 0.0238(10) 0.0370(11) 0.0087(8) 0.0050(8) -0.0003(8)
C00S 0.0233(10) 0.0310(11) 0.0396(11) 0.0045(9) 0.0098(8) -0.0006(8)

loop_
_atom_type_symbol
_atom_type_description
_atom_type_scat_dispersion_real
_atom_type_scat_dispersion_imag
_atom_type_scat_source
C C 0.0181 0.0091 'International Tables Vol C Tables 4.2.6.8 and 6.1.1.4'
H H 0.0000 0.0000 'International Tables Vol C Tables 4.2.6.8 and 6.1.1.4'
N N 0.0311 0.0180 'International Tables Vol C Tables 4.2.6.8 and 6.1.1.4'
S S 0.3331 0.5567 'International Tables Vol C Tables 4.2.6.8 and 6.1.1.4'

loop_
_geom_angle_atom_site_label_1
_geom_angle_atom_site_label_2
_geom_angle_atom_site_label_3
_geom_angle
C008 N003 C00H 122.87(14)
C008 N003 C00I 115.77(13)
C00H N003 C00I 121.34(13)
C00E N004 C00G 116.13(13)
C00E N004 C00L 123.01(14)
C00L N004 C00G 120.83(13)
C00B C005 C007 120.11(15)
C00B C005 C00C 120.52(15)
C00C C005 C007 119.36(14)
C00A C006 C00L 121.41(14)
C00C C006 C00A 117.96(15)
C00C C006 C00L 120.63(14)
C005 C007 C00F 119.69(14)
C008 C007 C005 117.58(14)
C008 C007 C00F 122.74(15)
N003 C008 H008 118.4
C007 C008 N003 123.15(15)
C007 C008 H008 118.4
C00C C009 C00J 119.68(15)
C00E C009 C00C 117.36(15)
C00E C009 C00J 122.94(15)
C006 C00A H00A 119.3
C00D C00A C006 121.36(15)
C00D C00A H00A 119.3
C005 C00B C00D 118.06(15)
C005 C00B C00H 120.84(15)
C00D C00B C00H 121.09(14)
C005 C00C C009 119.46(14)
C006 C00C C005 120.52(14)
C006 C00C C009 120.01(15)
C00A C00D C00B 121.49(15)
C00A C00D H00D 119.3
C00B C00D H00D 119.3
N004 C00E H00E 118.6
C009 C00E N004 122.83(15)
C009 C00E H00E 118.6
C007 C00F H00F 119.6
C00J C00F C007 120.82(15)
C00J C00F H00F 119.6
N004 C00G H00G 107.6
N004 C00G C00K 110.07(13)
N004 C00G C00P 111.32(13)
C00K C00G H00G 107.6
C00P C00G H00G 107.6
C00P C00G C00K 112.50(14)
N003 C00H S002 122.39(12)
N003 C00H C00B 115.39(14)
C00B C00H S002 122.22(12)
N003 C00I H00I 107.6
N003 C00I C00M 110.31(13)
N003 C00I C00N 111.15(13)
C00M C00I H00I 107.6
C00M C00I C00N 112.37(14)
C00N C00I H00I 107.6
C009 C00J H00J 119.6
C00F C00J C009 120.90(15)
C00F C00J H00J 119.6
C00G C00K H00B 108.6
C00G C00K H00C 108.6
H00B C00K H00C 107.6
C00O C00K C00G 114.64(14)
C00O C00K H00B 108.6
C00O C00K H00C 108.6
N004 C00L S001 121.95(12)
N004 C00L C006 115.41(14)
C006 C00L S001 122.62(12)
C00I C00M H00H 108.7
C00I C00M H00K 108.7
H00H C00M H00K 107.6
C00R C00M C00I 114.17(15)
C00R C00M H00H 108.7
C00R C00M H00K 108.7
C00I C00N H00L 108.9
C00I C00N H00M 108.9
H00L C00N H00M 107.7
C00S C00N C00I 113.31(15)
C00S C00N H00L 108.9
C00S C00N H00M 108.9
C00K C00O H00N 109.5
C00K C00O H00O 109.5
C00K C00O H00P 109.5
H00N C00O H00O 109.5
H00N C00O H00P 109.5
H00O C00O H00P 109.5
C00G C00P H00Q 109.0
C00G C00P H00R 109.0
H00Q C00P H00R 107.8
C00Q C00P C00G 113.14(15)
C00Q C00P H00Q 109.0
C00Q C00P H00R 109.0
C00P C00Q H00S 109.5
C00P C00Q H00T 109.5
C00P C00Q H00U 109.5
H00S C00Q H00T 109.5
H00S C00Q H00U 109.5
H00T C00Q H00U 109.5
C00M C00R H00V 109.5
C00M C00R H00W 109.5
C00M C00R H00X 109.5
H00V C00R H00W 109.5
H00V C00R H00X 109.5
H00W C00R H00X 109.5
C00N C00S H00Y 109.5
C00N C00S H 109.5
C00N C00S HA 109.5
H00Y C00S H 109.5
H00Y C00S HA 109.5
H C00S HA 109.5

loop_
_geom_bond_atom_site_label_1
_geom_bond_atom_site_label_2
_geom_bond_distance
S001 C00L 1.6850(16)
S002 C00H 1.6830(16)
N003 C008 1.371(2)
N003 C00H 1.385(2)
N003 C00I 1.501(2)
N004 C00E 1.367(2)
N004 C00G 1.498(2)
N004 C00L 1.382(2)
C005 C007 1.429(2)
C005 C00B 1.401(2)
C005 C00C 1.423(2)
C006 C00A 1.420(2)
C006 C00C 1.404(2)
C006 C00L 1.452(2)
C007 C008 1.358(2)
C007 C00F 1.447(2)
C008 H008 0.9500
C009 C00C 1.431(2)
C009 C00E 1.364(2)
C009 C00J 1.443(2)
C00A H00A 0.9500
C00A C00D 1.368(2)
C00B C00D 1.418(2)
C00B C00H 1.459(2)
C00D H00D 0.9500
C00E H00E 0.9500
C00F H00F 0.9500
C00F C00J 1.346(2)
C00G H00G 1.0000
C00G C00K 1.530(2)
C00G C00P 1.526(2)
C00I H00I 1.0000
C00I C00M 1.526(2)
C00I C00N 1.527(2)
C00J H00J 0.9500
C00K H00B 0.9900
C00K H00C 0.9900
C00K C00O 1.522(2)
C00M H00H 0.9900
C00M H00K 0.9900
C00M C00R 1.521(3)
C00N H00L 0.9900
C00N H00M 0.9900
C00N C00S 1.518(3)
C00O H00N 0.9800
C00O H00O 0.9800
C00O H00P 0.9800
C00P H00Q 0.9900
C00P H00R 0.9900
C00P C00Q 1.523(2)
C00Q H00S 0.9800
C00Q H00T 0.9800
C00Q H00U 0.9800
C00R H00V 0.9800
C00R H00W 0.9800
C00R H00X 0.9800
C00S H00Y 0.9800
C00S H 0.9800
C00S HA 0.9800
